data_4510715
loop_
_publ_author_name
'Khullar, Sadhika'
'Mandal, Sanjay K.'

_publ_section_title
;
 Structural Diversity of Mn(II) Complexes with Acetylene Dicarboxylate and
 Hexadentate Ancillary Ligands under Ambient Conditions: Effect of
 Methylene Chain Length on Coordination Architectures
;
_journal_issue 7
_journal_name_full 'Crystal Growth &amp; Design'
_journal_page_first 3116
_journal_paper_doi 10.1021/cg400507n
_journal_volume 13
_journal_year 2013
_chemical_formula_moiety 'C56 H56 N12 Mn2 Cl2 O12, 2 (C2 H3 N)'
_chemical_formula_sum 'C60 H62 Cl2 Mn2 N14 O12'
_chemical_formula_weight 1352.02
_chemical_name_common '[Mn2(tpen)2(adc)](ClO4)2.2CH3CN'
_space_group_crystal_system monoclinic
_space_group_IT_number 15
_space_group_name_Hall '-C 2yc'
_space_group_name_H-M_alt 'C 1 2/c 1'
_symmetry_space_group_name_Hall '-C 2yc'
_symmetry_space_group_name_H-M 'C 1 2/c 1'
_atom_sites_solution_hydrogens geom
_atom_sites_solution_primary direct
_atom_sites_solution_secondary difmap
_cell_angle_alpha 90
_cell_angle_beta 106.500(4)
_cell_angle_gamma 90
_cell_formula_units_Z 4
_cell_length_a 25.435(3)
_cell_length_b 12.5040(13)
_cell_length_c 19.867(2)
_cell_measurement_reflns_used 9990
_cell_measurement_temperature 100.(2)
_cell_measurement_theta_max 25.0096
_cell_measurement_theta_min 2.6286
_cell_volume 6058.3(11)
_computing_cell_refinement 'SAINT V7.68A (Bruker AXS, 2009)'
_computing_data_collection 'APEX2 (Bruker)'
_computing_data_reduction 'SAINT V7.68A (Bruker AXS, 2009)'
_computing_molecular_graphics 'SHELXTL (Bruker AXS)'
_computing_publication_material 'SHELXTL (Bruker AXS)'
_computing_structure_refinement 'SHELXL-97 (Sheldrick, 2008)'
_computing_structure_solution 'SHELXS-97 (Sheldrick, 2008)'
_diffrn_ambient_temperature 100.(2)
_diffrn_detector_area_resol_mean 8.3333
_diffrn_measured_fraction_theta_full 0.996
_diffrn_measured_fraction_theta_max 0.996
_diffrn_measurement_device_type 'Bruker Kappa APEX II'
_diffrn_measurement_method 'phi and omega scans'
_diffrn_radiation_monochromator graphite
_diffrn_radiation_type 'Mo K\a'
_diffrn_radiation_wavelength 0.71073
_diffrn_reflns_av_R_equivalents 0.0234
_diffrn_reflns_av_sigmaI/netI 0.0194
_diffrn_reflns_limit_h_max 30
_diffrn_reflns_limit_h_min -30
_diffrn_reflns_limit_k_max 14
_diffrn_reflns_limit_k_min -14
_diffrn_reflns_limit_l_max 23
_diffrn_reflns_limit_l_min -23
_diffrn_reflns_number 27811
_diffrn_reflns_theta_full 25.07
_diffrn_reflns_theta_max 25.07
_diffrn_reflns_theta_min 1.67
_diffrn_source 'sealed tube'
_diffrn_source_type 'fine focus'
_exptl_absorpt_coefficient_mu 0.580
_exptl_absorpt_correction_T_max 0.7452
_exptl_absorpt_correction_T_min 0.6344
_exptl_absorpt_correction_type multi-scan
_exptl_absorpt_process_details 'SADABS V2008/1 (Bruker AXS)'
_exptl_crystal_colour 'clear colourless'
_exptl_crystal_density_diffrn 1.482
_exptl_crystal_density_method 'not measured'
_exptl_crystal_description rectagular
_exptl_crystal_F_000 2800
_exptl_crystal_size_max 0.250
_exptl_crystal_size_mid 0.200
_exptl_crystal_size_min 0.200
_refine_diff_density_max 0.880
_refine_diff_density_min -0.467
_refine_ls_extinction_method none
_refine_ls_goodness_of_fit_ref 1.138
_refine_ls_hydrogen_treatment undef
_refine_ls_matrix_type full
_refine_ls_number_parameters 407
_refine_ls_number_reflns 5341
_refine_ls_number_restraints 0
_refine_ls_restrained_S_all 1.138
_refine_ls_R_factor_all 0.0418
_refine_ls_R_factor_gt 0.0304
_refine_ls_shift/su_max 0.016
_refine_ls_shift/su_mean 0.000
_refine_ls_structure_factor_coef Fsqd
_refine_ls_weighting_details 'calc w=1/[\s^2^(Fo^2^)+(0.0754P)^2^+5.8934P] where P=(Fo^2^+2Fc^2^)/3'
_refine_ls_weighting_scheme calc
_refine_ls_wR_factor_gt 0.0933
_refine_ls_wR_factor_ref 0.1216
_reflns_number_gt 4675
_reflns_number_total 5341
_reflns_threshold_expression >2sigma(I)
_cod_data_source_file cg400507n_si_002.cif
_cod_data_source_block 4b
_cod_database_code 4510715

loop_
_space_group_symop_operation_xyz
'x, y, z'
'-x, y, -z+1/2'
'x+1/2, y+1/2, z'
'-x+1/2, y+1/2, -z+1/2'
'-x, -y, -z'
'x, -y, z-1/2'
'-x+1/2, -y+1/2, -z'
'x+1/2, -y+1/2, z-1/2'

loop_
_atom_site_type_symbol
_atom_site_label
_atom_site_fract_x
_atom_site_fract_y
_atom_site_fract_z
_atom_site_U_iso_or_equiv
_atom_site_adp_type
_atom_site_calc_flag
_atom_site_refinement_flags
_atom_site_occupancy
Mn Mn1 0.329214(13) 0.76531(3) 0.859847(17) 0.01569(13) Uani d . 1
N N1 0.39706(7) 0.87897(14) 0.93109(9) 0.0168(4) Uani d . 1
N N2 0.37553(8) 0.85120(15) 0.78154(9) 0.0185(4) Uani d . 1
N N3 0.26832(8) 0.78697(15) 0.74559(10) 0.0199(4) Uani d . 1
N N4 0.28637(8) 0.91547(14) 0.88629(10) 0.0185(4) Uani d . 1
N N5 0.37933(8) 0.68014(15) 0.97176(10) 0.0190(4) Uani d . 1
N N6 0.37215(8) 0.63548(15) 0.81410(10) 0.0196(4) Uani d . 1
N N7 0.07026(14) 0.3038(2) 0.21169(16) 0.0588(8) Uani d . 1
O O1 0.26560(6) 0.66410(12) 0.87186(8) 0.0193(3) Uani d . 1
O O2 0.18825(7) 0.61133(16) 0.89222(9) 0.0345(5) Uani d . 1
O O3 0.42983(7) 0.11919(13) 0.10067(9) 0.0310(4) Uani d . 1
O O4 0.36850(7) 0.26420(13) 0.07021(9) 0.0250(4) Uani d . 1
O O5 0.46383(7) 0.29369(14) 0.10349(9) 0.0270(4) Uani d . 1
O O6 0.42024(7) 0.21181(15) -0.00526(9) 0.0302(4) Uani d . 1
Cl Cl1 0.42068(2) 0.22218(4) 0.06697(3) 0.01924(15) Uani d . 1
C C1 0.23108(9) 0.66282(17) 0.90702(11) 0.0188(5) Uani d . 1
C C2 0.24466(9) 0.72592(17) 0.97281(12) 0.0187(5) Uani d . 1
C C3 0.33363(9) 0.92310(18) 0.73679(12) 0.0213(5) Uani d . 1
H H3A 0.3476 0.9537 0.6992 0.026 Uiso calc R 1
H H3B 0.326 0.9828 0.7654 0.026 Uiso calc R 1
C C4 0.28140(9) 0.86147(17) 0.70451(12) 0.0195(5) Uani d . 1
C C5 0.24953(10) 0.88079(18) 0.63649(12) 0.0220(5) Uani d . 1
H H5 0.2601 0.9334 0.6084 0.026 Uiso calc R 1
C C6 0.20197(10) 0.82211(19) 0.61013(12) 0.0233(5) Uani d . 1
H H6 0.1794 0.8339 0.5636 0.028 Uiso calc R 1
C C7 0.18778(10) 0.74639(18) 0.65227(13) 0.0223(5) Uani d . 1
H H7 0.1551 0.7057 0.6355 0.027 Uiso calc R 1
C C8 0.22169(10) 0.73080(18) 0.71907(12) 0.0212(5) Uani d . 1
H H8 0.2119 0.6782 0.7478 0.025 Uiso calc R 1
C C9 0.39239(10) 0.77163(18) 0.73731(12) 0.0217(5) Uani d . 1
H H9B 0.4275 0.7947 0.7298 0.026 Uiso calc R 1
H H9A 0.3646 0.7697 0.6909 0.026 Uiso calc R 1
C C10 0.39932(9) 0.66032(18) 0.76752(11) 0.0179(5) Uani d . 1
C C11 0.42857(9) 0.58512(19) 0.74128(12) 0.0220(5) Uani d . 1
H H11 0.4483 0.6057 0.7093 0.026 Uiso calc R 1
C C12 0.42848(10) 0.4800(2) 0.76248(13) 0.0254(5) Uani d . 1
H H12 0.448 0.4269 0.7452 0.031 Uiso calc R 1
C C13 0.39955(10) 0.45348(19) 0.80923(13) 0.0263(5) Uani d . 1
H H13 0.3984 0.3815 0.8241 0.032 Uiso calc R 1
C C14 0.37261(10) 0.53232(18) 0.83385(13) 0.0247(5) Uani d . 1
H H14 0.3532 0.5134 0.8665 0.03 Uiso calc R 1
C C15 0.36563(10) 0.58720(19) 0.99649(12) 0.0230(5) Uani d . 1
H H15 0.3286 0.5641 0.9804 0.028 Uiso calc R 1
C C16 0.40254(10) 0.52409(19) 1.04387(13) 0.0257(5) Uani d . 1
H H16 0.3912 0.4589 1.0599 0.031 Uiso calc R 1
C C17 0.45653(11) 0.5572(2) 1.06778(14) 0.0316(6) Uani d . 1
H H17 0.4832 0.514 1.0992 0.038 Uiso calc R 1
C C18 0.47092(10) 0.6544(2) 1.04510(13) 0.0283(6) Uani d . 1
H H18 0.5074 0.6804 1.062 0.034 Uiso calc R 1
C C19 0.43116(9) 0.71347(18) 0.99725(12) 0.0191(5) Uani d . 1
C C20 0.44552(9) 0.81851(18) 0.97013(12) 0.0189(5) Uani d . 1
H H20B 0.4668 0.8622 1.0102 0.023 Uiso calc R 1
H H20A 0.4691 0.805 0.9391 0.023 Uiso calc R 1
C C21 0.37071(9) 0.92817(18) 0.98069(11) 0.0186(5) Uani d . 1
H H21A 0.3936 0.9882 1.0053 0.022 Uiso calc R 1
H H21B 0.3682 0.8746 1.0163 0.022 Uiso calc R 1
C C22 0.31426(9) 0.96891(17) 0.94380(11) 0.0173(5) Uani d . 1
C C23 0.29195(9) 1.05481(18) 0.97058(12) 0.0210(5) Uani d . 1
H H23 0.3129 1.0916 1.0112 0.025 Uiso calc R 1
C C24 0.23873(10) 1.08593(18) 0.93700(13) 0.0237(5) Uani d . 1
H H24 0.2225 1.1443 0.9543 0.028 Uiso calc R 1
C C25 0.20957(10) 1.0309(2) 0.87786(13) 0.0249(5) Uani d . 1
H H25 0.173 1.0507 0.8539 0.03 Uiso calc R 1
C C26 0.23446(9) 0.9468(2) 0.85427(12) 0.0229(5) Uani d . 1
H H26 0.2142 0.9091 0.8137 0.027 Uiso calc R 1
C C27 0.41294(9) 0.96158(17) 0.88747(12) 0.0193(5) Uani d . 1
H H27B 0.4464 0.9988 0.9154 0.023 Uiso calc R 1
H H27A 0.3832 1.0151 0.8727 0.023 Uiso calc R 1
C C28 0.42371(9) 0.91154(18) 0.82319(12) 0.0206(5) Uani d . 1
H H28A 0.4328 0.9684 0.7937 0.025 Uiso calc R 1
H H28B 0.4556 0.8628 0.8381 0.025 Uiso calc R 1
C C29 0.06506(17) 0.3623(5) 0.33521(19) 0.0860(16) Uani d . 1
H H29B 0.0705 0.4399 0.3386 0.129 Uiso calc R 1
H H29A 0.0933 0.3272 0.3728 0.129 Uiso calc R 1
H H29C 0.0287 0.3447 0.3399 0.129 Uiso calc R 1
C C30 0.06910(14) 0.3250(3) 0.26701(17) 0.0483(8) Uani d . 1

loop_
_atom_site_aniso_label
_atom_site_aniso_U_11
_atom_site_aniso_U_22
_atom_site_aniso_U_33
_atom_site_aniso_U_12
_atom_site_aniso_U_13
_atom_site_aniso_U_23
Mn1 0.0189(2) 0.0137(2) 0.0151(2) -0.00147(13) 0.00592(15) -0.00040(12)
N1 0.0188(9) 0.0141(9) 0.0187(9) 0.0012(8) 0.0071(8) 0.0012(7)
N2 0.0216(10) 0.0171(9) 0.0167(9) -0.0003(8) 0.0055(8) 0.0009(8)
N3 0.0247(10) 0.0189(10) 0.0170(10) -0.0021(8) 0.0073(8) -0.0007(8)
N4 0.0204(10) 0.0164(9) 0.0189(9) 0.0001(8) 0.0059(8) 0.0008(7)
N5 0.0213(10) 0.0170(9) 0.0193(10) 0.0001(8) 0.0068(8) 0.0004(8)
N6 0.0232(10) 0.0173(9) 0.0196(9) -0.0024(8) 0.0079(8) -0.0003(8)
N7 0.084(2) 0.0404(15) 0.0559(19) 0.0142(15) 0.0263(16) -0.0044(14)
O1 0.0239(8) 0.0185(8) 0.0175(8) -0.0041(7) 0.0092(7) -0.0023(6)
O2 0.0300(10) 0.0420(11) 0.0362(10) -0.0156(9) 0.0168(8) -0.0184(9)
O3 0.0416(11) 0.0180(8) 0.0291(9) 0.0049(8) 0.0028(8) -0.0011(7)
O4 0.0210(9) 0.0293(9) 0.0261(9) 0.0047(7) 0.0089(7) 0.0010(7)
O5 0.0242(9) 0.0246(9) 0.0314(10) -0.0007(7) 0.0064(8) -0.0086(7)
O6 0.0279(9) 0.0446(11) 0.0197(9) 0.0014(8) 0.0092(7) -0.0040(8)
Cl1 0.0193(3) 0.0201(3) 0.0179(3) 0.0029(2) 0.0045(2) -0.0023(2)
C1 0.0227(12) 0.0158(11) 0.0182(11) -0.0016(9) 0.0063(9) -0.0001(9)
C2 0.0200(11) 0.0170(11) 0.0212(11) -0.0009(9) 0.0094(10) 0.0014(8)
C3 0.0253(12) 0.0180(11) 0.0198(11) -0.0013(9) 0.0051(10) 0.0053(9)
C4 0.0248(12) 0.0154(10) 0.0194(11) 0.0011(9) 0.0080(10) -0.0012(9)
C5 0.0287(12) 0.0188(11) 0.0192(11) 0.0039(10) 0.0079(10) 0.0033(9)
C6 0.0280(13) 0.0228(12) 0.0175(11) 0.0043(10) 0.0037(10) -0.0022(9)
C7 0.0227(12) 0.0198(11) 0.0239(13) -0.0005(9) 0.0060(10) -0.0056(9)
C8 0.0238(12) 0.0196(11) 0.0210(12) -0.0032(10) 0.0075(10) -0.0024(9)
C9 0.0262(13) 0.0218(12) 0.0189(12) -0.0010(10) 0.0094(10) 0.0001(9)
C10 0.0177(11) 0.0198(11) 0.0142(10) -0.0036(9) 0.0012(9) -0.0024(9)
C11 0.0189(11) 0.0274(12) 0.0201(11) -0.0009(10) 0.0063(10) -0.0033(9)
C12 0.0218(12) 0.0251(12) 0.0293(13) 0.0028(10) 0.0070(10) -0.0047(10)
C13 0.0271(13) 0.0183(12) 0.0329(13) -0.0011(10) 0.0076(11) -0.0006(10)
C14 0.0303(13) 0.0200(12) 0.0268(13) -0.0031(10) 0.0130(11) 0.0002(10)
C15 0.0235(12) 0.0214(12) 0.0248(12) -0.0007(10) 0.0078(10) 0.0017(10)
C16 0.0318(13) 0.0183(11) 0.0279(13) 0.0012(10) 0.0103(11) 0.0056(10)
C17 0.0288(14) 0.0286(13) 0.0334(14) 0.0062(11) 0.0026(12) 0.0124(11)
C18 0.0226(12) 0.0258(13) 0.0330(14) 0.0006(10) 0.0021(11) 0.0065(11)
C19 0.0234(12) 0.0165(11) 0.0189(11) 0.0023(9) 0.0085(10) -0.0005(9)
C20 0.0164(11) 0.0192(11) 0.0206(11) 0.0014(9) 0.0043(9) 0.0006(9)
C21 0.0213(12) 0.0167(11) 0.0173(11) 0.0000(9) 0.0047(9) -0.0042(9)
C22 0.0194(11) 0.0137(10) 0.0200(11) -0.0004(9) 0.0077(9) 0.0032(9)
C23 0.0238(12) 0.0169(11) 0.0247(12) -0.0029(9) 0.0109(10) -0.0012(9)
C24 0.0262(12) 0.0183(11) 0.0309(13) 0.0051(10) 0.0153(11) 0.0024(10)
C25 0.0204(12) 0.0268(13) 0.0280(13) 0.0057(10) 0.0080(10) 0.0080(10)
C26 0.0206(12) 0.0259(12) 0.0214(12) -0.0005(10) 0.0048(10) 0.0019(10)
C27 0.0193(11) 0.0151(11) 0.0228(12) -0.0027(9) 0.0048(9) 0.0019(9)
C28 0.0206(11) 0.0192(11) 0.0224(12) -0.0028(9) 0.0066(10) 0.0036(9)
C29 0.060(2) 0.161(5) 0.0385(19) -0.043(3) 0.0152(18) -0.020(2)
C30 0.055(2) 0.0479(19) 0.0407(18) -0.0148(16) 0.0116(15) -0.0012(15)

loop_
_atom_type_symbol
_atom_type_description
_atom_type_scat_dispersion_real
_atom_type_scat_dispersion_imag
_atom_type_scat_source
C C 0.0033 0.0016 'International Tables Vol C Tables 4.2.6.8 and 6.1.1.4'
H H 0.0000 0.0000 'International Tables Vol C Tables 4.2.6.8 and 6.1.1.4'
N N 0.0061 0.0033 'International Tables Vol C Tables 4.2.6.8 and 6.1.1.4'
O O 0.0106 0.0060 'International Tables Vol C Tables 4.2.6.8 and 6.1.1.4'
Cl Cl 0.1484 0.1585 'International Tables Vol C Tables 4.2.6.8 and 6.1.1.4'
Mn Mn 0.3368 0.7283 'International Tables Vol C Tables 4.2.6.8 and 6.1.1.4'

loop_
_geom_angle_atom_site_label_1
_geom_angle_atom_site_label_2
_geom_angle_atom_site_label_3
_geom_angle_site_symmetry_1
_geom_angle
O1 Mn1 N6 . 94.99(6)
O1 Mn1 N4 . 92.02(6)
N6 Mn1 N4 . 168.49(7)
O1 Mn1 N1 . 137.76(6)
N6 Mn1 N1 . 108.34(7)
N4 Mn1 N1 . 71.73(6)
O1 Mn1 N3 . 82.19(6)
N6 Mn1 N3 . 87.50(7)
N4 Mn1 N3 . 84.41(7)
N1 Mn1 N3 . 132.06(6)
O1 Mn1 N2 . 148.54(6)
N6 Mn1 N2 . 71.84(6)
N4 Mn1 N2 . 97.55(6)
N1 Mn1 N2 . 73.52(6)
N3 Mn1 N2 . 69.11(6)
O1 Mn1 N5 . 81.75(6)
N6 Mn1 N5 . 82.47(6)
N4 Mn1 N5 . 107.62(6)
N1 Mn1 N5 . 67.58(6)
N3 Mn1 N5 . 160.21(6)
N2 Mn1 N5 . 122.87(6)
C20 N1 C21 . 109.57(17)
C20 N1 C27 . 110.01(17)
C21 N1 C27 . 110.64(17)
C20 N1 Mn1 . 111.53(13)
C21 N1 Mn1 . 104.91(13)
C27 N1 Mn1 . 110.08(13)
C9 N2 C28 . 110.15(18)
C9 N2 C3 . 109.52(17)
C28 N2 C3 . 111.55(17)
C9 N2 Mn1 . 110.94(13)
C28 N2 Mn1 . 109.90(13)
C3 N2 Mn1 . 104.67(13)
C4 N3 C8 . 117.8(2)
C4 N3 Mn1 . 117.01(15)
C8 N3 Mn1 . 125.21(15)
C22 N4 C26 . 117.8(2)
C22 N4 Mn1 . 115.51(14)
C26 N4 Mn1 . 126.22(15)
C19 N5 C15 . 117.4(2)
C19 N5 Mn1 . 114.08(14)
C15 N5 Mn1 . 125.49(15)
C10 N6 C14 . 117.4(2)
C10 N6 Mn1 . 120.59(15)
C14 N6 Mn1 . 122.01(15)
C1 O1 Mn1 . 137.70(14)
O6 Cl1 O3 . 109.75(11)
O6 Cl1 O5 . 110.31(11)
O3 Cl1 O5 . 108.74(10)
O6 Cl1 O4 . 109.29(10)
O3 Cl1 O4 . 109.49(11)
O5 Cl1 O4 . 109.24(10)
O2 C1 O1 . 125.5(2)
O2 C1 C2 . 117.4(2)
O1 C1 C2 . 117.06(19)
C2 C2 C1 7_567 177.9(3)
N2 C3 C4 . 109.93(18)
N2 C3 H3A . 109.7
C4 C3 H3A . 109.7
N2 C3 H3B . 109.7
C4 C3 H3B . 109.7
H3A C3 H3B . 108.2
N3 C4 C5 . 122.5(2)
N3 C4 C3 . 115.83(19)
C5 C4 C3 . 121.7(2)
C6 C5 C4 . 118.9(2)
C6 C5 H5 . 120.6
C4 C5 H5 . 120.6
C7 C6 C5 . 119.1(2)
C7 C6 H6 . 120.5
C5 C6 H6 . 120.5
C8 C7 C6 . 118.9(2)
C8 C7 H7 . 120.6
C6 C7 H7 . 120.6
N3 C8 C7 . 122.9(2)
N3 C8 H8 . 118.5
C7 C8 H8 . 118.5
N2 C9 C10 . 114.10(18)
N2 C9 H9B . 108.7
C10 C9 H9B . 108.7
N2 C9 H9A . 108.7
C10 C9 H9A . 108.7
H9B C9 H9A . 107.6
N6 C10 C11 . 122.6(2)
N6 C10 C9 . 117.7(2)
C11 C10 C9 . 119.4(2)
C12 C11 C10 . 118.8(2)
C12 C11 H11 . 120.6
C10 C11 H11 . 120.6
C13 C12 C11 . 118.8(2)
C13 C12 H12 . 120.6
C11 C12 H12 . 120.6
C14 C13 C12 . 119.0(2)
C14 C13 H13 . 120.5
C12 C13 H13 . 120.5
N6 C14 C13 . 123.3(2)
N6 C14 H14 . 118.3
C13 C14 H14 . 118.3
N5 C15 C16 . 123.3(2)
N5 C15 H15 . 118.4
C16 C15 H15 . 118.4
C15 C16 C17 . 118.8(2)
C15 C16 H16 . 120.6
C17 C16 H16 . 120.6
C18 C17 C16 . 118.8(2)
C18 C17 H17 . 120.6
C16 C17 H17 . 120.6
C17 C18 C19 . 118.9(2)
C17 C18 H18 . 120.6
C19 C18 H18 . 120.6
N5 C19 C18 . 122.8(2)
N5 C19 C20 . 116.8(2)
C18 C19 C20 . 120.4(2)
N1 C20 C19 . 112.75(18)
N1 C20 H20B . 109.0
C19 C20 H20B . 109.0
N1 C20 H20A . 109.0
C19 C20 H20A . 109.0
H20B C20 H20A . 107.8
N1 C21 C22 . 111.59(17)
N1 C21 H21A . 109.3
C22 C21 H21A . 109.3
N1 C21 H21B . 109.3
C22 C21 H21B . 109.3
H21A C21 H21B . 108.0
N4 C22 C23 . 122.5(2)
N4 C22 C21 . 116.60(19)
C23 C22 C21 . 120.8(2)
C24 C23 C22 . 118.9(2)
C24 C23 H23 . 120.6
C22 C23 H23 . 120.6
C25 C24 C23 . 119.0(2)
C25 C24 H24 . 120.5
C23 C24 H24 . 120.5
C26 C25 C24 . 118.9(2)
C26 C25 H25 . 120.6
C24 C25 H25 . 120.6
N4 C26 C25 . 122.9(2)
N4 C26 H26 . 118.5
C25 C26 H26 . 118.5
N1 C27 C28 . 110.53(18)
N1 C27 H27B . 109.5
C28 C27 H27B . 109.5
N1 C27 H27A . 109.5
C28 C27 H27A . 109.5
H27B C27 H27A . 108.1
N2 C28 C27 . 111.31(18)
N2 C28 H28A . 109.4
C27 C28 H28A . 109.4
N2 C28 H28B . 109.4
C27 C28 H28B . 109.4
H28A C28 H28B . 108.0
C30 C29 H29B . 109.5
C30 C29 H29A . 109.5
H29B C29 H29A . 109.5
C30 C29 H29C . 109.5
H29B C29 H29C . 109.5
H29A C29 H29C . 109.5
N7 C30 C29 . 174.3(4)

loop_
_geom_bond_atom_site_label_1
_geom_bond_atom_site_label_2
_geom_bond_site_symmetry_2
_geom_bond_distance
Mn1 O1 . 2.1204(15)
Mn1 N6 . 2.2844(19)
Mn1 N4 . 2.3051(19)
Mn1 N1 . 2.3693(18)
Mn1 N3 . 2.3724(19)
Mn1 N2 . 2.4501(18)
Mn1 N5 . 2.4683(19)
N1 C20 . 1.466(3)
N1 C21 . 1.474(3)
N1 C27 . 1.476(3)
N2 C9 . 1.470(3)
N2 C28 . 1.476(3)
N2 C3 . 1.482(3)
N3 C4 . 1.341(3)
N3 C8 . 1.350(3)
N4 C22 . 1.340(3)
N4 C26 . 1.351(3)
N5 C19 . 1.338(3)
N5 C15 . 1.346(3)
N6 C10 . 1.339(3)
N6 C14 . 1.347(3)
N7 C30 . 1.139(4)
O1 C1 . 1.268(3)
O2 C1 . 1.227(3)
O3 Cl1 . 1.4395(17)
O4 Cl1 . 1.4456(17)
O5 Cl1 . 1.4417(17)
O6 Cl1 . 1.4377(17)
C1 C2 . 1.481(3)
C2 C2 7_567 1.199(5)
C3 C4 . 1.512(3)
C3 H3A . 0.99
C3 H3B . 0.99
C4 C5 . 1.385(3)
C5 C6 . 1.384(3)
C5 H5 . 0.95
C6 C7 . 1.378(3)
C6 H6 . 0.95
C7 C8 . 1.376(3)
C7 H7 . 0.95
C8 H8 . 0.95
C9 C10 . 1.506(3)
C9 H9B . 0.99
C9 H9A . 0.99
C10 C11 . 1.389(3)
C11 C12 . 1.380(3)
C11 H11 . 0.95
C12 C13 . 1.379(4)
C12 H12 . 0.95
C13 C14 . 1.368(3)
C13 H13 . 0.95
C14 H14 . 0.95
C15 C16 . 1.374(3)
C15 H15 . 0.95
C16 C17 . 1.383(4)
C16 H16 . 0.95
C17 C18 . 1.381(4)
C17 H17 . 0.95
C18 C19 . 1.388(3)
C18 H18 . 0.95
C19 C20 . 1.504(3)
C20 H20B . 0.99
C20 H20A . 0.99
C21 C22 . 1.503(3)
C21 H21A . 0.99
C21 H21B . 0.99
C22 C23 . 1.389(3)
C23 C24 . 1.384(3)
C23 H23 . 0.95
C24 C25 . 1.382(4)
C24 H24 . 0.95
C25 C26 . 1.376(3)
C25 H25 . 0.95
C26 H26 . 0.95
C27 C28 . 1.515(3)
C27 H27B . 0.99
C27 H27A . 0.99
C28 H28A . 0.99
C28 H28B . 0.99
C29 C30 . 1.464(5)
C29 H29B . 0.98
C29 H29A . 0.98
C29 H29C . 0.98
